data_1513565
loop_
_publ_author_name
'Pan, Zhiqiang'
'Zheng, Cunying'
'Wang, Hongyu'
'Chen, Yanhe'
'Li, Yun'
'Cheng, Bin'
'Zhai, Hongbin'

_publ_section_title
;
 Total synthesis of (+-)-sculponeatin N.
;
_journal_issue 1
_journal_name_full 'Organic letters'
_journal_page_first 216
_journal_page_last 219
_journal_paper_doi 10.1021/ol403208g
_journal_volume 16
_journal_year 2014
_chemical_formula_moiety 'C23 H36 O4 Si'
_chemical_formula_sum 'C23 H36 O4 Si'
_chemical_formula_weight 404.61
_chemical_name_systematic
;
 ? 
;
_space_group_crystal_system triclinic
_space_group_IT_number 2
_space_group_name_Hall '-P 1'
_space_group_name_H-M_alt 'P -1'
_symmetry_space_group_name_Hall '-P 1'
_symmetry_space_group_name_H-M 'P -1'
_atom_sites_solution_hydrogens geom
_atom_sites_solution_primary iterative
_atom_sites_solution_secondary difmap
_audit_creation_date 2013-11-22
_audit_creation_method
;
Olex2 1.2
(compiled 2013.11.15 svn.r2834 for OlexSys, GUI svn.r4715)
;
_cell_angle_alpha 70.766(8)
_cell_angle_beta 75.194(8)
_cell_angle_gamma 77.187(8)
_cell_formula_units_Z 2
_cell_length_a 8.4671(7)
_cell_length_b 11.9089(11)
_cell_length_c 12.8735(11)
_cell_measurement_reflns_used 1519
_cell_measurement_temperature 295.08(10)
_cell_measurement_theta_max 28.6079
_cell_measurement_theta_min 3.3051
_cell_volume 1171.40(19)
_computing_cell_refinement
;
CrysAlisPro, Agilent Technologies,
Version 1.171.36.20 (release 27-06-2012 CrysAlis171 .NET)
(compiled Jul 11 2012,15:38:31)
;
_computing_data_collection
;
CrysAlisPro, Agilent Technologies,
Version 1.171.36.20 (release 27-06-2012 CrysAlis171 .NET)
(compiled Jul 11 2012,15:38:31)
;
_computing_data_reduction
;
CrysAlisPro, Agilent Technologies,
Version 1.171.36.20 (release 27-06-2012 CrysAlis171 .NET)
(compiled Jul 11 2012,15:38:31)
;
_computing_molecular_graphics 'Olex2 (Dolomanov et al., 2009)'
_computing_publication_material 'Olex2 (Dolomanov et al., 2009)'
_computing_structure_refinement 'ShelXL (Sheldrick, 2008)'
_computing_structure_solution
;
Superflip (Palatinus & Chapuis, 2007;Palatinus & van der Lee, 2008;
Palatinus et al., 2012)
;
_diffrn_ambient_temperature 295.08(10)
_diffrn_detector_area_resol_mean 16.0733
_diffrn_measured_fraction_theta_full 0.9969
_diffrn_measured_fraction_theta_max 0.9833
_diffrn_measurement_details
;
  1 omega  -93.00  -50.00   1.0000    3.0000
omega____ theta____ kappa____ phi______ frames
    -      -19.3492  -38.0000   60.0000 43

  2 omega   29.00   63.00   1.0000    3.0000
omega____ theta____ kappa____ phi______ frames
    -       22.7867  -99.0000 -120.0000 34

  3 omega   36.00   71.00   1.0000    3.0000
omega____ theta____ kappa____ phi______ frames
    -       22.7867  178.0000   30.0000 35

  4 omega   -9.00   95.00   1.0000    3.0000
omega____ theta____ kappa____ phi______ frames
    -       22.7867   77.0000  120.0000 104

  5 omega    5.00   96.00   1.0000    3.0000
omega____ theta____ kappa____ phi______ frames
    -       22.7867   38.0000 -120.0000 91

  6 omega   -6.00   76.00   1.0000    3.0000
omega____ theta____ kappa____ phi______ frames
    -       22.7867   77.0000    0.0000 82
;
_diffrn_measurement_device_type 'SuperNova, Dual, Cu at zero, Eos'
_diffrn_measurement_method '\w scans'
_diffrn_orient_matrix_UB_11 0.0271572000
_diffrn_orient_matrix_UB_12 -0.0587392000
_diffrn_orient_matrix_UB_13 -0.0059627000
_diffrn_orient_matrix_UB_21 0.0532109000
_diffrn_orient_matrix_UB_22 -0.0121216000
_diffrn_orient_matrix_UB_23 0.0381881000
_diffrn_orient_matrix_UB_31 -0.0641367000
_diffrn_orient_matrix_UB_32 -0.0217850000
_diffrn_orient_matrix_UB_33 0.0452846000
_diffrn_radiation_monochromator mirror
_diffrn_radiation_type 'Mo K\a'
_diffrn_radiation_wavelength 0.7107
_diffrn_reflns_av_R_equivalents 0.0319
_diffrn_reflns_av_unetI/netI 0.0726
_diffrn_reflns_limit_h_max 11
_diffrn_reflns_limit_h_min -11
_diffrn_reflns_limit_k_max 15
_diffrn_reflns_limit_k_min -15
_diffrn_reflns_limit_l_max 11
_diffrn_reflns_limit_l_min -16
_diffrn_reflns_number 8420
_diffrn_reflns_theta_full 28.67
_diffrn_reflns_theta_max 28.67
_diffrn_reflns_theta_min 3.31
_diffrn_source 'SuperNova (Mo) X-ray Source'
_exptl_absorpt_coefficient_mu 0.124
_exptl_absorpt_correction_T_max 1.00000
_exptl_absorpt_correction_T_min 0.67454
_exptl_absorpt_correction_type multi-scan
_exptl_absorpt_process_details
;
CrysAlisPro, Agilent Technologies,
Version 1.171.36.20 (release 27-06-2012 CrysAlis171 .NET)
(compiled Jul 11 2012,15:38:31)
Empirical absorption correction using spherical harmonics,
 implemented in SCALE3 ABSPACK scaling algorithm.
;
_exptl_crystal_colour 'clear light colourless'
_exptl_crystal_density_diffrn 1.147
_exptl_crystal_density_method 'not measured'
_exptl_crystal_description block
_exptl_crystal_F_000 440
_exptl_crystal_size_max 0.3
_exptl_crystal_size_mid 0.3
_exptl_crystal_size_min 0.3
_refine_diff_density_max 0.550
_refine_diff_density_min -0.368
_refine_diff_density_rms 0.052
_refine_ls_extinction_method none
_refine_ls_goodness_of_fit_ref 0.962
_refine_ls_hydrogen_treatment mixed
_refine_ls_matrix_type full
_refine_ls_number_parameters 258
_refine_ls_number_reflns 5273
_refine_ls_number_restraints 12
_refine_ls_restrained_S_all 0.969
_refine_ls_R_factor_all 0.1298
_refine_ls_R_factor_gt 0.0761
_refine_ls_shift/su_max 0.000
_refine_ls_shift/su_mean 0.000
_refine_ls_structure_factor_coef Fsqd
_refine_ls_weighting_details 'calc w=1/[\s^2^(Fo^2^)+(0.2000P)^2^+0.0000P] where P=(Fo^2^+2Fc^2^)/3'
_refine_ls_weighting_scheme calc
_refine_ls_wR_factor_gt 0.2335
_refine_ls_wR_factor_ref 0.3166
_reflns_number_gt 2917
_reflns_number_total 5273
_reflns_threshold_expression >2sigma(I)
_cod_data_source_file ol403208g_si_004.cif
_cod_data_source_block panzhq0115_1
_cod_original_cell_volume 1171.39(18)
_cod_database_code 1513565
_reflns_odcompleteness_completeness 99.69
_reflns_odcompleteness_iscentric 1
_reflns_odcompleteness_theta 26.32
_olex2_refinement_description
;
1. Fixed Uiso
 At 1.2 times of:
  All C(H) groups, All C(H,H) groups
 At 1.5 times of:
  All C(H,H,H) groups
2. Uiso/Uaniso restraints and constraints
Uanis(C19) \\sim Ueq, Uanis(C20) \\sim Ueq: with sigma of 0.01 and sigma for
terminal atoms of 0.02
3.a Ternary CH refined with riding coordinates:
 C2(H2), C3(H3), C7(H7), C14(H14)
3.b Secondary CH2 refined with riding coordinates:
 C5(H5A,H5B), C6(H6A,H6B), C10(H10A,H10B), C11(H11A,H11B), C12(H12A,H12B),
 C17(H17A,H17B)
3.c Aromatic/amide H refined with riding coordinates:
 C8(H8), C9(H9), C19(H19)
3.d X=CH2 refined with riding coordinates:
 C20(H20A,H20B)
3.e Idealised Me refined as rotating group:
 C15(H15A,H15B,H15C), C16(H16A,H16B,H16C), C21(H21A,H21B,H21C), C22(H22A,H22B,
 H22C), C23(H23A,H23B,H23C)
;

loop_
_space_group_symop_id
_space_group_symop_operation_xyz
1 'x, y, z'
2 '-x, -y, -z'

loop_
_atom_site_label
_atom_site_type_symbol
_atom_site_fract_x
_atom_site_fract_y
_atom_site_fract_z
_atom_site_U_iso_or_equiv
_atom_site_adp_type
_atom_site_occupancy
_atom_site_symmetry_multiplicity
_atom_site_calc_flag
_atom_site_refinement_flags_posn
_atom_site_refinement_flags_adp
Si1 Si -0.10238(13) -0.81258(9) -0.33296(9) 0.0563(4) Uani 1 1 d . .
O1 O -0.4137(3) -0.4259(2) -0.7068(2) 0.0585(7) Uani 1 1 d . .
O2 O -0.2901(4) -0.3471(2) -0.6249(3) 0.0736(8) Uani 1 1 d . .
O3 O 0.0719(4) -0.6268(3) -1.0817(3) 0.0953(11) Uani 1 1 d . .
O4 O -0.0628(3) -0.7549(2) -0.9386(2) 0.0642(8) Uani 1 1 d . .
C1 C -0.2891(5) -0.4317(3) -0.6575(3) 0.0514(8) Uani 1 1 d . .
C2 C -0.1624(4) -0.5430(3) -0.6374(3) 0.0456(8) Uani 1 1 d . .
H2 H -0.0547 -0.5151 -0.6619 0.055 Uiso 1 1 calc R .
C3 C -0.1563(4) -0.6290(3) -0.7058(3) 0.0407(7) Uani 1 1 d . .
H3 H -0.0933 -0.5941 -0.7808 0.049 Uiso 1 1 calc R .
C4 C -0.3300(4) -0.6357(3) -0.7238(3) 0.0398(7) Uani 1 1 d . .
C5 C -0.4048(4) -0.5055(3) -0.7734(3) 0.0499(8) Uani 1 1 d . .
H5A H -0.3396 -0.4743 -0.8475 0.060 Uiso 1 1 calc R .
H5B H -0.5155 -0.5045 -0.7824 0.060 Uiso 1 1 calc R .
C6 C -0.1825(4) -0.6033(3) -0.5092(3) 0.0452(8) Uani 1 1 d . .
H6A H -0.1783 -0.5447 -0.4730 0.054 Uiso 1 1 calc R .
H6B H -0.2898 -0.6298 -0.4803 0.054 Uiso 1 1 calc R .
C7 C -0.0490(4) -0.7103(3) -0.4803(3) 0.0469(8) Uani 1 1 d . .
H7 H 0.0502 -0.6782 -0.4845 0.056 Uiso 1 1 calc R .
C8 C -0.0042(4) -0.7812(3) -0.5647(3) 0.0508(8) Uani 1 1 d . .
H8 H 0.0659 -0.8540 -0.5482 0.061 Uiso 1 1 calc R .
C9 C -0.0573(4) -0.7474(3) -0.6602(3) 0.0473(8) Uani 1 1 d . .
H9 H -0.0307 -0.8018 -0.7021 0.057 Uiso 1 1 calc R .
C10 C -0.4389(4) -0.6940(3) -0.6120(3) 0.0513(8) Uani 1 1 d . .
H10A H -0.3752 -0.7668 -0.5728 0.062 Uiso 1 1 calc R .
H10B H -0.4681 -0.6394 -0.5660 0.062 Uiso 1 1 calc R .
C11 C -0.5976(4) -0.7255(4) -0.6241(4) 0.0633(10) Uani 1 1 d . .
H11A H -0.6569 -0.7658 -0.5507 0.076 Uiso 1 1 calc R .
H11B H -0.6681 -0.6522 -0.6555 0.076 Uiso 1 1 calc R .
C12 C -0.5592(5) -0.8064(4) -0.6995(3) 0.0604(10) Uani 1 1 d . .
H12A H -0.6617 -0.8260 -0.7045 0.072 Uiso 1 1 calc R .
H12B H -0.4926 -0.8809 -0.6660 0.072 Uiso 1 1 calc R .
C13 C -0.4663(4) -0.7484(3) -0.8186(3) 0.0502(8) Uani 1 1 d . .
C14 C -0.3076(4) -0.7101(3) -0.8072(3) 0.0413(7) Uani 1 1 d . .
H14 H -0.2424 -0.7865 -0.7736 0.050 Uiso 1 1 calc R .
C15 C -0.5825(5) -0.6472(4) -0.8830(4) 0.0725(12) Uani 1 1 d . .
H15A H -0.5206 -0.6051 -0.9534 0.109 Uiso 1 1 calc GR .
H15B H -0.6339 -0.5922 -0.8395 0.109 Uiso 1 1 calc GR .
H15C H -0.6660 -0.6806 -0.8965 0.109 Uiso 1 1 calc GR .
C16 C -0.4130(5) -0.8455(3) -0.8797(3) 0.0624(10) Uani 1 1 d . .
H16A H -0.3388 -0.9100 -0.8415 0.094 Uiso 1 1 calc GR .
H16B H -0.3582 -0.8115 -0.9554 0.094 Uiso 1 1 calc GR .
H16C H -0.5086 -0.8758 -0.8804 0.094 Uiso 1 1 calc GR .
C17 C -0.1979(4) -0.6603(3) -0.9212(3) 0.0486(8) Uani 1 1 d . .
H17A H -0.2608 -0.6364 -0.9804 0.058 Uiso 1 1 calc R .
H17B H -0.1559 -0.5906 -0.9218 0.058 Uiso 1 1 calc R .
C18 C 0.0652(5) -0.7260(4) -1.0217(3) 0.0620(10) Uani 1 1 d . .
C19 C 0.1924(6) -0.8392(6) -1.0249(5) 0.1026(19) Uani 1 1 d . U
H19 H 0.1681 -0.9116 -0.9725 0.123 Uiso 1 1 calc R .
C20 C 0.3228(9) -0.8401(6) -1.0915(6) 0.124(2) Uani 1 1 d . U
H20A H 0.3505 -0.7691 -1.1449 0.149 Uiso 1 1 calc R .
H20B H 0.3951 -0.9117 -1.0893 0.149 Uiso 1 1 calc R .
C21 C -0.2727(7) -0.8926(5) -0.3242(4) 0.0931(16) Uani 1 1 d . .
H21A H -0.2384 -0.9387 -0.3770 0.140 Uiso 1 1 calc GR .
H21B H -0.3683 -0.8349 -0.3415 0.140 Uiso 1 1 calc GR .
H21C H -0.2992 -0.9454 -0.2497 0.140 Uiso 1 1 calc GR .
C22 C 0.0837(6) -0.9227(4) -0.3004(4) 0.0872(14) Uani 1 1 d . .
H22A H 0.1675 -0.8813 -0.2981 0.131 Uiso 1 1 calc GR .
H22B H 0.1246 -0.9633 -0.3574 0.131 Uiso 1 1 calc GR .
H22C H 0.0555 -0.9805 -0.2289 0.131 Uiso 1 1 calc GR .
C23 C -0.1684(6) -0.7219(4) -0.2332(4) 0.0823(13) Uani 1 1 d . .
H23A H -0.2738 -0.6740 -0.2429 0.123 Uiso 1 1 calc GR .
H23B H -0.0884 -0.6702 -0.2469 0.123 Uiso 1 1 calc GR .
H23C H -0.1773 -0.7744 -0.1578 0.123 Uiso 1 1 calc GR .

loop_
_atom_site_aniso_label
_atom_site_aniso_U_11
_atom_site_aniso_U_22
_atom_site_aniso_U_33
_atom_site_aniso_U_23
_atom_site_aniso_U_13
_atom_site_aniso_U_12
Si1 0.0590(7) 0.0534(6) 0.0543(7) -0.0090(5) -0.0140(5) -0.0109(5)
O1 0.0550(14) 0.0517(14) 0.0764(18) -0.0335(13) -0.0175(13) 0.0046(11)
O2 0.103(2) 0.0477(14) 0.080(2) -0.0264(13) -0.0309(17) -0.0058(15)
O3 0.092(2) 0.080(2) 0.095(2) -0.0251(18) 0.0311(19) -0.0339(19)
O4 0.0597(16) 0.0566(15) 0.0597(16) -0.0167(12) 0.0113(12) -0.0028(12)
C1 0.062(2) 0.0448(18) 0.048(2) -0.0159(15) -0.0088(16) -0.0090(16)
C2 0.0470(18) 0.0407(16) 0.0511(19) -0.0155(14) -0.0061(14) -0.0114(14)
C3 0.0345(15) 0.0427(16) 0.0412(17) -0.0121(13) 0.0002(12) -0.0076(13)
C4 0.0366(15) 0.0402(15) 0.0427(17) -0.0138(13) -0.0050(12) -0.0065(13)
C5 0.0464(18) 0.0461(18) 0.061(2) -0.0214(15) -0.0148(16) 0.0003(15)
C6 0.0495(18) 0.0459(17) 0.0427(18) -0.0176(14) -0.0065(14) -0.0077(14)
C7 0.0426(17) 0.0490(17) 0.0532(19) -0.0158(15) -0.0129(14) -0.0094(14)
C8 0.0404(17) 0.0487(18) 0.064(2) -0.0193(16) -0.0101(16) -0.0027(15)
C9 0.0360(16) 0.0516(18) 0.057(2) -0.0255(16) -0.0043(14) -0.0016(14)
C10 0.0398(17) 0.066(2) 0.050(2) -0.0222(16) 0.0027(14) -0.0162(16)
C11 0.0393(18) 0.084(3) 0.071(3) -0.032(2) 0.0060(17) -0.0227(19)
C12 0.047(2) 0.071(2) 0.069(3) -0.025(2) -0.0030(17) -0.0263(18)
C13 0.0502(19) 0.0496(18) 0.056(2) -0.0171(16) -0.0135(16) -0.0112(16)
C14 0.0397(16) 0.0389(15) 0.0445(18) -0.0128(13) -0.0051(13) -0.0068(13)
C15 0.070(3) 0.069(3) 0.092(3) -0.022(2) -0.042(2) -0.008(2)
C16 0.075(3) 0.059(2) 0.067(2) -0.0268(19) -0.025(2) -0.0113(19)
C17 0.0534(19) 0.0443(17) 0.0454(19) -0.0140(14) -0.0074(15) -0.0030(15)
C18 0.059(2) 0.078(3) 0.057(2) -0.032(2) 0.0038(18) -0.024(2)
C19 0.055(3) 0.149(5) 0.108(4) -0.077(4) 0.023(3) -0.007(3)
C20 0.133(5) 0.098(4) 0.127(5) -0.032(4) -0.008(4) -0.012(4)
C21 0.098(4) 0.097(4) 0.084(3) -0.008(3) -0.008(3) -0.053(3)
C22 0.085(3) 0.074(3) 0.086(3) -0.001(2) -0.032(3) 0.005(2)
C23 0.093(3) 0.091(3) 0.060(3) -0.021(2) -0.018(2) -0.007(3)

loop_
_atom_type_symbol
_atom_type_description
_atom_type_scat_dispersion_real
_atom_type_scat_dispersion_imag
_atom_type_scat_source
C C 0.0033 0.0016 'International Tables Vol C Tables 4.2.6.8 and 6.1.1.4'
H H 0.0000 0.0000 'International Tables Vol C Tables 4.2.6.8 and 6.1.1.4'
O O 0.0106 0.0060 'International Tables Vol C Tables 4.2.6.8 and 6.1.1.4'
Si Si 0.0817 0.0704 'International Tables Vol C Tables 4.2.6.8 and 6.1.1.4'

loop_
_geom_angle_atom_site_label_1
_geom_angle_atom_site_label_2
_geom_angle_atom_site_label_3
_geom_angle
C21 Si1 C7 109.25(19)
C22 Si1 C7 108.5(2)
C22 Si1 C21 110.0(2)
C23 Si1 C7 109.39(19)
C23 Si1 C21 109.7(3)
C23 Si1 C22 109.9(2)
C1 O1 C5 121.6(3)
C18 O4 C17 118.1(3)
O1 C1 C2 120.4(3)
O2 C1 O1 117.0(3)
O2 C1 C2 122.4(3)
C1 C2 H2 106.0
C1 C2 C3 115.2(3)
C1 C2 C6 108.5(3)
C3 C2 H2 106.0
C3 C2 C6 114.3(3)
C6 C2 H2 106.0
C2 C3 H3 105.7
C2 C3 C4 113.7(2)
C4 C3 H3 105.7
C9 C3 C2 110.3(3)
C9 C3 H3 105.7
C9 C3 C4 115.1(3)
C5 C4 C3 105.4(2)
C5 C4 C10 110.8(3)
C5 C4 C14 110.6(3)
C10 C4 C3 110.7(3)
C10 C4 C14 109.8(2)
C14 C4 C3 109.5(2)
O1 C5 C4 114.6(3)
O1 C5 H5A 108.6
O1 C5 H5B 108.6
C4 C5 H5A 108.6
C4 C5 H5B 108.6
H5A C5 H5B 107.6
C2 C6 H6A 109.2
C2 C6 H6B 109.2
H6A C6 H6B 107.9
C7 C6 C2 112.1(3)
C7 C6 H6A 109.2
C7 C6 H6B 109.2
Si1 C7 H7 106.9
C6 C7 Si1 113.2(2)
C6 C7 H7 106.9
C8 C7 Si1 110.6(2)
C8 C7 C6 111.9(3)
C8 C7 H7 106.9
C7 C8 H8 117.5
C9 C8 C7 125.0(3)
C9 C8 H8 117.5
C3 C9 H9 117.5
C8 C9 C3 125.1(3)
C8 C9 H9 117.5
C4 C10 H10A 108.7
C4 C10 H10B 108.7
H10A C10 H10B 107.6
C11 C10 C4 114.1(3)
C11 C10 H10A 108.7
C11 C10 H10B 108.7
C10 C11 H11A 109.5
C10 C11 H11B 109.5
H11A C11 H11B 108.1
C12 C11 C10 110.9(3)
C12 C11 H11A 109.5
C12 C11 H11B 109.5
C11 C12 H12A 109.0
C11 C12 H12B 109.0
C11 C12 C13 112.8(3)
H12A C12 H12B 107.8
C13 C12 H12A 109.0
C13 C12 H12B 109.0
C12 C13 C14 107.8(3)
C15 C13 C12 110.1(3)
C15 C13 C14 115.2(3)
C15 C13 C16 107.6(3)
C16 C13 C12 107.3(3)
C16 C13 C14 108.5(3)
C4 C14 C13 117.3(3)
C4 C14 H14 103.8
C13 C14 H14 103.8
C17 C14 C4 113.8(2)
C17 C14 C13 112.4(3)
C17 C14 H14 103.8
C13 C15 H15A 109.5
C13 C15 H15B 109.5
C13 C15 H15C 109.5
H15A C15 H15B 109.5
H15A C15 H15C 109.5
H15B C15 H15C 109.5
C13 C16 H16A 109.5
C13 C16 H16B 109.5
C13 C16 H16C 109.5
H16A C16 H16B 109.5
H16A C16 H16C 109.5
H16B C16 H16C 109.5
O4 C17 C14 107.4(3)
O4 C17 H17A 110.2
O4 C17 H17B 110.2
C14 C17 H17A 110.2
C14 C17 H17B 110.2
H17A C17 H17B 108.5
O3 C18 O4 122.6(4)
O3 C18 C19 128.2(4)
O4 C18 C19 109.2(4)
C18 C19 H19 118.0
C20 C19 C18 124.0(6)
C20 C19 H19 118.0
C19 C20 H20A 120.0
C19 C20 H20B 120.0
H20A C20 H20B 120.0
Si1 C21 H21A 109.5
Si1 C21 H21B 109.5
Si1 C21 H21C 109.5
H21A C21 H21B 109.5
H21A C21 H21C 109.5
H21B C21 H21C 109.5
Si1 C22 H22A 109.5
Si1 C22 H22B 109.5
Si1 C22 H22C 109.5
H22A C22 H22B 109.5
H22A C22 H22C 109.5
H22B C22 H22C 109.5
Si1 C23 H23A 109.5
Si1 C23 H23B 109.5
Si1 C23 H23C 109.5
H23A C23 H23B 109.5
H23A C23 H23C 109.5
H23B C23 H23C 109.5

loop_
_geom_bond_atom_site_label_1
_geom_bond_atom_site_label_2
_geom_bond_distance
Si1 C7 1.889(4)
Si1 C21 1.859(5)
Si1 C22 1.854(5)
Si1 C23 1.846(5)
O1 C1 1.342(4)
O1 C5 1.453(4)
O2 C1 1.210(4)
O3 C18 1.184(5)
O4 C17 1.446(4)
O4 C18 1.330(4)
C1 C2 1.503(5)
C2 H2 0.9800
C2 C3 1.542(4)
C2 C6 1.548(4)
C3 H3 0.9800
C3 C4 1.569(4)
C3 C9 1.488(4)
C4 C5 1.527(4)
C4 C10 1.533(4)
C4 C14 1.557(4)
C5 H5A 0.9700
C5 H5B 0.9700
C6 H6A 0.9700
C6 H6B 0.9700
C6 C7 1.518(5)
C7 H7 0.9800
C7 C8 1.512(5)
C8 H8 0.9300
C8 C9 1.324(5)
C9 H9 0.9300
C10 H10A 0.9700
C10 H10B 0.9700
C10 C11 1.530(5)
C11 H11A 0.9700
C11 H11B 0.9700
C11 C12 1.514(5)
C12 H12A 0.9700
C12 H12B 0.9700
C12 C13 1.540(5)
C13 C14 1.566(4)
C13 C15 1.530(5)
C13 C16 1.531(5)
C14 H14 0.9800
C14 C17 1.530(4)
C15 H15A 0.9600
C15 H15B 0.9600
C15 H15C 0.9600
C16 H16A 0.9600
C16 H16B 0.9600
C16 H16C 0.9600
C17 H17A 0.9700
C17 H17B 0.9700
C18 C19 1.532(7)
C19 H19 0.9300
C19 C20 1.214(7)
C20 H20A 0.9300
C20 H20B 0.9300
C21 H21A 0.9600
C21 H21B 0.9600
C21 H21C 0.9600
C22 H22A 0.9600
C22 H22B 0.9600
C22 H22C 0.9600
C23 H23A 0.9600
C23 H23B 0.9600
C23 H23C 0.9600

loop_
_geom_torsion_atom_site_label_1
_geom_torsion_atom_site_label_2
_geom_torsion_atom_site_label_3
_geom_torsion_atom_site_label_4
_geom_torsion
Si1 C7 C8 C9 135.4(3)
O1 C1 C2 C3 17.1(4)
O1 C1 C2 C6 -112.4(3)
O2 C1 C2 C3 -167.3(3)
O2 C1 C2 C6 63.1(4)
O3 C18 C19 C20 1.3(9)
O4 C18 C19 C20 -179.3(6)
C1 O1 C5 C4 41.5(4)
C1 C2 C3 C4 -35.7(4)
C1 C2 C3 C9 -166.6(3)
C1 C2 C6 C7 -174.7(3)
C2 C3 C4 C5 53.1(3)
C2 C3 C4 C10 -66.8(3)
C2 C3 C4 C14 172.1(2)
C2 C3 C9 C8 9.9(4)
C2 C6 C7 Si1 -163.0(2)
C2 C6 C7 C8 -37.3(4)
C3 C2 C6 C7 55.3(4)
C3 C4 C5 O1 -55.4(3)
C3 C4 C10 C11 -169.2(3)
C3 C4 C14 C13 168.5(3)
C3 C4 C14 C17 -57.4(3)
C4 C3 C9 C8 -120.2(4)
C4 C10 C11 C12 56.0(4)
C4 C14 C17 O4 122.3(3)
C5 O1 C1 O2 164.3(3)
C5 O1 C1 C2 -19.9(5)
C5 C4 C10 C11 74.2(4)
C5 C4 C14 C13 -75.8(3)
C5 C4 C14 C17 58.4(3)
C6 C2 C3 C4 91.0(3)
C6 C2 C3 C9 -39.9(4)
C6 C7 C8 C9 8.2(5)
C7 C8 C9 C3 6.3(5)
C9 C3 C4 C5 -178.4(3)
C9 C3 C4 C10 61.7(3)
C9 C3 C4 C14 -59.4(3)
C10 C4 C5 O1 64.4(3)
C10 C4 C14 C13 46.8(4)
C10 C4 C14 C17 -179.0(3)
C10 C11 C12 C13 -59.7(4)
C11 C12 C13 C14 55.0(4)
C11 C12 C13 C15 -71.5(4)
C11 C12 C13 C16 171.7(3)
C12 C13 C14 C4 -49.8(4)
C12 C13 C14 C17 175.4(3)
C13 C14 C17 O4 -101.3(3)
C14 C4 C5 O1 -173.6(2)
C14 C4 C10 C11 -48.3(4)
C15 C13 C14 C4 73.6(4)
C15 C13 C14 C17 -61.2(4)
C16 C13 C14 C4 -165.7(3)
C16 C13 C14 C17 59.5(4)
C17 O4 C18 O3 -0.4(6)
C17 O4 C18 C19 -179.8(4)
C18 O4 C17 C14 -167.4(3)
C21 Si1 C7 C6 69.9(3)
C21 Si1 C7 C8 -56.5(3)
C22 Si1 C7 C6 -170.1(3)
C22 Si1 C7 C8 63.5(3)
C23 Si1 C7 C6 -50.2(3)
C23 Si1 C7 C8 -176.6(3)
